data_4350670
loop_
_publ_author_name
'Xuan, Zhi-Hong'
'Zhang, Da-Shuai'
'Chang, Ze'
'Hu, Tong-Liang'
'Bu, Xian-He'

_publ_section_title
;
 Targeted structure modulation of &quot;pillar-layered&quot; metal-organic
 frameworks for CO&#x2082; capture.
;
_journal_issue 17
_journal_name_full 'Inorganic chemistry'
_journal_page_first 8985
_journal_page_last 8990
_journal_paper_doi 10.1021/ic500905z
_journal_volume 53
_journal_year 2014
_chemical_formula_moiety '2(C27 H17 N3 O10 Zn2), 4(C3 H7 N O), 3(H2 O)'
_chemical_formula_sum 'C66 H68 N10 O27 Zn4'
_chemical_formula_weight 1694.78
_space_group_IT_number 15
_space_group_name_Hall '-C 2yc'
_space_group_name_H-M_alt 'C 1 2/c 1'
_symmetry_cell_setting monoclinic
_symmetry_space_group_name_H-M 'C 1 2/c 1'
_atom_sites_solution_hydrogens geom
_atom_sites_solution_primary direct
_atom_sites_solution_secondary difmap
_audit_creation_method SHELXL-97
_cell_angle_alpha 90.00
_cell_angle_beta 114.668(3)
_cell_angle_gamma 90.00
_cell_formula_units_Z 4
_cell_length_a 30.186(6)
_cell_length_b 13.928(2)
_cell_length_c 18.957(4)
_cell_measurement_reflns_used 11128
_cell_measurement_temperature 113(2)
_cell_measurement_theta_max 27.9
_cell_measurement_theta_min 1.6
_cell_volume 7243(2)
_computing_cell_refinement
;
CrystalClear-SM Expert 2.0 r2 (Rigaku, 2009)
;
_computing_data_collection
;
CrystalClear-SM Expert 2.0 r2 (Rigaku, 2009)
;
_computing_data_reduction
;
CrystalClear-SM Expert 2.0 r2 (Rigaku, 2009)
;
_computing_molecular_graphics 'Bruker SHELXTL'
_computing_publication_material 'Bruker SHELXTL'
_computing_structure_refinement 'SHELXL-97 (Sheldrick, 1997)'
_computing_structure_solution 'SHELXS-97 (Sheldrick, 1990)'
_diffrn_ambient_temperature 113(2)
_diffrn_measured_fraction_theta_full 0.997
_diffrn_measured_fraction_theta_max 0.997
_diffrn_measurement_device_type
;
Rigaku Saturn724+ (2x2 bin mode)
;
_diffrn_measurement_method 'profile data from \w-scans'
_diffrn_radiation_monochromator Multilayer
_diffrn_radiation_source 'Rotating Anode'
_diffrn_radiation_type MoK\a
_diffrn_radiation_wavelength 0.71073
_diffrn_reflns_av_R_equivalents 0.0500
_diffrn_reflns_av_sigmaI/netI 0.0468
_diffrn_reflns_limit_h_max 39
_diffrn_reflns_limit_h_min -39
_diffrn_reflns_limit_k_max 18
_diffrn_reflns_limit_k_min -17
_diffrn_reflns_limit_l_max 24
_diffrn_reflns_limit_l_min -24
_diffrn_reflns_number 36208
_diffrn_reflns_theta_full 27.87
_diffrn_reflns_theta_max 27.87
_diffrn_reflns_theta_min 2.20
_exptl_absorpt_coefficient_mu 1.398
_exptl_absorpt_correction_T_max 0.7674
_exptl_absorpt_correction_T_min 0.7674
_exptl_absorpt_correction_type multi-scan
_exptl_crystal_colour Colorless
_exptl_crystal_density_diffrn 1.554
_exptl_crystal_density_method 'not measured'
_exptl_crystal_description Prism
_exptl_crystal_F_000 3480
_exptl_crystal_size_max 0.20
_exptl_crystal_size_mid 0.20
_exptl_crystal_size_min 0.20
_refine_diff_density_max 1.234
_refine_diff_density_min -1.267
_refine_diff_density_rms
;0.109 
###END 
  
data_2 
  
_audit_creation_method            SHELXL-97 
_chemical_name_systematic  ?  
_  
  
loop_ 
 _geom_bond_atom_site_label_1 
 _geom_bond_atom_site_label_2 
 _geom_bond_distance 
 _geom_bond_site_symmetry_2 
 _geom_bond_publ_flag 
C32' N4' 1.459(10) . ? 
C32' H32A 0.9800 . ? 
C32' H32B 0.9800 . ? 
C32' H32C 0.9800 . ? 
C33' N4' 1.456(7) . ? 
C33' H33A 0.9800 . ? 
C33' H33B 0.9800 . ? 
C33' H33C 0.9800 . ? 
C34' O10' 1.246(9) . ? 
C34' N4' 1.336(9) . ? 
C34' H34' 0.9500 . ? 
C32 N4 1.450(10) . ? 
C32 H32D 0.9800 . ? 
C32 H32E 0.9800 . ? 
C32 H32F 0.9800 . ? 
C33 N4 1.465(8) . ? 
C33 H33D 0.9800 . ? 
C33 H33E 0.9800 . ? 
C33 H33F 0.9800 . ? 
C34 O10 1.244(9) . ? 
C34 N4 1.356(10) . ? 
C34 H34 0.9500 . ? 
C1 O1 1.254(3) . ? 
C1 O2 1.271(3) . ? 
C1 C2 1.498(3) . ? 
C2 C3 1.392(3) . ? 
C2 C7 1.402(3) . ? 
C3 C4 1.383(3) . ? 
C3 H3 0.9500 . ? 
C4 C5 1.393(3) . ? 
C4 H4 0.9500 . ? 
C5 C6 1.395(3) . ? 
C5 H5 0.9500 . ? 
C6 C7 1.406(3) . ? 
C6 C8 1.497(3) . ? 
C7 C15 1.514(3) . ? 
C8 O3 1.252(3) . ? 
C8 O4 1.275(3) . ? 
C8 Zn2 2.488(2) 2_645 ? 
C9 O5 1.253(3) . ? 
C9 O6 1.270(3) . ? 
C9 C10 1.497(3) . ? 
C10 C11 1.391(3) . ? 
C10 C15 1.402(3) . ? 
C11 C12 1.383(3) . ? 
C11 H11 0.9500 . ? 
C12 C13 1.385(3) . ? 
C12 H12 0.9500 . ? 
C13 C14 1.395(3) . ? 
C13 H13 0.9500 . ? 
C14 C15 1.403(3) . ? 
C14 C16 1.506(3) . ? 
C16 O8 1.240(3) . ? 
C16 O7 1.277(3) . ? 
C17 N1 1.333(3) . ? 
C17 C18 1.383(4) . ? 
C17 H17 0.9500 . ? 
C18 C19 1.383(5) . ? 
C18 H18 0.9500 . ? 
C19 C20 1.385(4) . ? 
C19 C28 1.507(4) . ? 
C20 C21 1.382(3) . ? 
C20 H20 0.9500 . ? 
C21 N1 1.342(3) . ? 
C21 H21 0.9500 . ? 
C22 N2 1.338(3) . ? 
C22 C23 1.386(3) . ? 
C22 H22 0.9500 . ? 
C23 C24 1.390(4) . ? 
C23 H23 0.9500 . ? 
C24 C25 1.387(4) . ? 
C24 C27 1.506(3) . ? 
C25 C26 1.384(3) . ? 
C25 H25 0.9500 . ? 
C26 N2 1.344(3) . ? 
C26 H26 0.9500 . ? 
C27 C28 1.449(5) . ? 
C27 H27A 0.9900 . ? 
C27 H27B 0.9900 . ? 
C28 H28A 0.9900 . ? 
C28 H28B 0.9900 . ? 
C29 N3 1.467(14) . ? 
C29 H29A 0.9800 . ? 
C29 H29B 0.9800 . ? 
C29 H29C 0.9800 . ? 
C30 N3 1.449(16) . ? 
C30 H30A 0.9800 . ? 
C30 H30B 0.9800 . ? 
C30 H30C 0.9800 . ? 
C31 O9 1.235(9) . ? 
C31 N3 1.327(11) . ? 
C31 H31 0.9500 . ? 
C29' N3' 1.450(11) . ? 
C29' H29D 0.9800 . ? 
C29' H29E 0.9800 . ? 
C29' H29F 0.9800 . ? 
C30' N3' 1.450(15) . ? 
C30' H30D 0.9800 . ? 
C30' H30E 0.9800 . ? 
C30' H30F 0.9800 . ? 
C31' O9' 1.221(8) . ? 
C31' N3' 1.322(9) . ? 
C31' H31' 0.9500 . ? 
N1 Zn1 2.002(2) . ? 
N2 Zn2 2.085(2) 2_745 ? 
O1 Zn2 2.1816(16) . ? 
O2 Zn1 1.9605(17) 2_655 ? 
O3 Zn2 2.1517(17) 2_645 ? 
O4 Zn2 2.1938(17) 2_645 ? 
O5 Zn2 2.0178(16) . ? 
O6 Zn1 1.9512(16) . ? 
O7 Zn1 1.9337(17) 4_566 ? 
O1W Zn2 2.1267(19) . ? 
O1W H1WA 0.82(4) . ? 
O1W H1WB 0.87(4) . ? 
O2W H2WA 0.90(5) . ? 
O2W H2WB 0.90(5) . ? 
Zn1 O7 1.9337(17) 4_565 ? 
Zn1 O2 1.9605(17) 2_645 ? 
Zn2 N2 2.085(2) 2_755 ? 
Zn2 O3 2.1517(17) 2_655 ? 
Zn2 O4 2.1938(17) 2_655 ? 
Zn2 C8 2.488(2) 2_655 ? 
  
loop_ 
 _geom_angle_atom_site_label_1 
 _geom_angle_atom_site_label_2 
 _geom_angle_atom_site_label_3 
 _geom_angle 
 _geom_angle_site_symmetry_1 
 _geom_angle_site_symmetry_3 
 _geom_angle_publ_flag 
N4' C32' H32A 109.5 . . ? 
N4' C32' H32B 109.5 . . ? 
H32A C32' H32B 109.5 . . ? 
N4' C32' H32C 109.5 . . ? 
H32A C32' H32C 109.5 . . ? 
H32B C32' H32C 109.5 . . ? 
N4' C33' H33A 109.5 . . ? 
N4' C33' H33B 109.5 . . ? 
H33A C33' H33B 109.5 . . ? 
N4' C33' H33C 109.5 . . ? 
H33A C33' H33C 109.5 . . ? 
H33B C33' H33C 109.5 . . ? 
O10' C34' N4' 125.3(6) . . ? 
O10' C34' H34' 117.3 . . ? 
N4' C34' H34' 117.3 . . ? 
C34' N4' C33' 119.0(6) . . ? 
C34' N4' C32' 124.0(6) . . ? 
C33' N4' C32' 116.7(6) . . ? 
O10 C34 N4 123.5(8) . . ? 
O10 C34 H34 118.3 . . ? 
N4 C34 H34 118.3 . . ? 
C34 N4 C32 123.1(7) . . ? 
C34 N4 C33 118.1(8) . . ? 
C32 N4 C33 118.8(6) . . ? 
O1 C1 O2 124.5(2) . . ? 
O1 C1 C2 120.78(19) . . ? 
O2 C1 C2 114.69(19) . . ? 
C3 C2 C7 121.3(2) . . ? 
C3 C2 C1 119.1(2) . . ? 
C7 C2 C1 119.61(19) . . ? 
C4 C3 C2 120.5(2) . . ? 
C4 C3 H3 119.8 . . ? 
C2 C3 H3 119.8 . . ? 
C3 C4 C5 118.9(2) . . ? 
C3 C4 H4 120.5 . . ? 
C5 C4 H4 120.5 . . ? 
C4 C5 C6 121.3(2) . . ? 
C4 C5 H5 119.4 . . ? 
C6 C5 H5 119.4 . . ? 
C5 C6 C7 120.0(2) . . ? 
C5 C6 C8 117.8(2) . . ? 
C7 C6 C8 122.2(2) . . ? 
C2 C7 C6 118.04(19) . . ? 
C2 C7 C15 117.56(19) . . ? 
C6 C7 C15 124.33(19) . . ? 
O3 C8 O4 121.0(2) . . ? 
O3 C8 C6 120.1(2) . . ? 
O4 C8 C6 118.8(2) . . ? 
O3 C8 Zn2 59.86(12) . 2_645 ? 
O4 C8 Zn2 61.74(12) . 2_645 ? 
C6 C8 Zn2 171.26(16) . 2_645 ? 
O5 C9 O6 123.7(2) . . ? 
O5 C9 C10 121.90(19) . . ? 
O6 C9 C10 114.37(19) . . ? 
C11 C10 C15 120.8(2) . . ? 
C11 C10 C9 117.30(19) . . ? 
C15 C10 C9 121.86(19) . . ? 
C12 C11 C10 121.1(2) . . ? 
C12 C11 H11 119.5 . . ? 
C10 C11 H11 119.5 . . ? 
C11 C12 C13 118.7(2) . . ? 
C11 C12 H12 120.6 . . ? 
C13 C12 H12 120.6 . . ? 
C12 C13 C14 120.9(2) . . ? 
C12 C13 H13 119.6 . . ? 
C14 C13 H13 119.6 . . ? 
C13 C14 C15 120.7(2) . . ? 
C13 C14 C16 117.3(2) . . ? 
C15 C14 C16 122.06(19) . . ? 
C10 C15 C14 117.7(2) . . ? 
C10 C15 C7 122.38(19) . . ? 
C14 C15 C7 119.91(19) . . ? 
O8 C16 O7 125.0(2) . . ? 
O8 C16 C14 120.5(2) . . ? 
O7 C16 C14 114.4(2) . . ? 
N1 C17 C18 122.4(3) . . ? 
N1 C17 H17 118.8 . . ? 
C18 C17 H17 118.8 . . ? 
C19 C18 C17 119.9(3) . . ? 
C19 C18 H18 120.1 . . ? 
C17 C18 H18 120.1 . . ? 
C18 C19 C20 117.3(2) . . ? 
C18 C19 C28 121.4(3) . . ? 
C20 C19 C28 121.3(3) . . ? 
C21 C20 C19 120.1(3) . . ? 
C21 C20 H20 120.0 . . ? 
C19 C20 H20 120.0 . . ? 
N1 C21 C20 122.0(3) . . ? 
N1 C21 H21 119.0 . . ? 
C20 C21 H21 119.0 . . ? 
N2 C22 C23 122.7(2) . . ? 
N2 C22 H22 118.6 . . ? 
C23 C22 H22 118.6 . . ? 
C22 C23 C24 119.7(2) . . ? 
C22 C23 H23 120.2 . . ? 
C24 C23 H23 120.2 . . ? 
C25 C24 C23 117.3(2) . . ? 
C25 C24 C27 121.6(3) . . ? 
C23 C24 C27 121.1(2) . . ? 
C26 C25 C24 120.0(2) . . ? 
C26 C25 H25 120.0 . . ? 
C24 C25 H25 120.0 . . ? 
N2 C26 C25 122.4(2) . . ? 
N2 C26 H26 118.8 . . ? 
C25 C26 H26 118.8 . . ? 
C28 C27 C24 116.1(3) . . ? 
C28 C27 H27A 108.3 . . ? 
C24 C27 H27A 108.3 . . ? 
C28 C27 H27B 108.3 . . ? 
C24 C27 H27B 108.3 . . ? 
H27A C27 H27B 107.4 . . ? 
C27 C28 C19 113.0(3) . . ? 
C27 C28 H28A 109.0 . . ? 
C19 C28 H28A 109.0 . . ? 
C27 C28 H28B 109.0 . . ? 
C19 C28 H28B 109.0 . . ? 
H28A C28 H28B 107.8 . . ? 
O9 C31 N3 126.9(9) . . ? 
O9 C31 H31 116.5 . . ? 
N3 C31 H31 116.5 . . ? 
N3' C29' H29D 109.5 . . ? 
N3' C29' H29E 109.5 . . ? 
H29D C29' H29E 109.5 . . ? 
N3' C29' H29F 109.5 . . ? 
H29D C29' H29F 109.5 . . ? 
H29E C29' H29F 109.5 . . ? 
N3' C30' H30D 109.5 . . ? 
N3' C30' H30E 109.5 . . ? 
H30D C30' H30E 109.5 . . ? 
N3' C30' H30F 109.5 . . ? 
H30D C30' H30F 109.5 . . ? 
H30E C30' H30F 109.5 . . ? 
O9' C31' N3' 126.6(7) . . ? 
O9' C31' H31' 116.7 . . ? 
N3' C31' H31' 116.7 . . ? 
C17 N1 C21 118.3(2) . . ? 
C17 N1 Zn1 121.50(18) . . ? 
C21 N1 Zn1 120.15(17) . . ? 
C22 N2 C26 117.9(2) . . ? 
C22 N2 Zn2 124.97(16) . 2_745 ? 
C26 N2 Zn2 117.07(16) . 2_745 ? 
C31 N3 C30 121.8(10) . . ? 
C31 N3 C29 123.9(11) . . ? 
C30 N3 C29 114.3(13) . . ? 
C31' N3' C29' 120.7(7) . . ? 
C31' N3' C30' 119.7(11) . . ? 
C29' N3' C30' 119.5(11) . . ? 
C1 O1 Zn2 126.91(15) . . ? 
C1 O2 Zn1 120.80(14) . 2_655 ? 
C8 O3 Zn2 89.94(14) . 2_645 ? 
C8 O4 Zn2 87.47(13) . 2_645 ? 
C9 O5 Zn2 127.01(14) . . ? 
C9 O6 Zn1 121.89(14) . . ? 
C16 O7 Zn1 122.10(15) . 4_566 ? 
Zn2 O1W H1WA 115(3) . . ? 
Zn2 O1W H1WB 112(2) . . ? 
H1WA O1W H1WB 108(3) . . ? 
H2WA O2W H2WB 99(4) . . ? 
O7 Zn1 O6 113.37(7) 4_565 . ? 
O7 Zn1 O2 96.03(7) 4_565 2_645 ? 
O6 Zn1 O2 101.42(7) . 2_645 ? 
O7 Zn1 N1 116.64(8) 4_565 . ? 
O6 Zn1 N1 114.70(7) . . ? 
O2 Zn1 N1 111.90(7) 2_645 . ? 
O5 Zn2 N2 108.36(7) . 2_755 ? 
O5 Zn2 O1W 87.76(7) . . ? 
N2 Zn2 O1W 89.11(8) 2_755 . ? 
O5 Zn2 O3 160.58(6) . 2_655 ? 
N2 Zn2 O3 90.95(7) 2_755 2_655 ? 
O1W Zn2 O3 90.49(7) . 2_655 ? 
O5 Zn2 O1 97.84(6) . . ? 
N2 Zn2 O1 87.96(7) 2_755 . ? 
O1W Zn2 O1 174.26(7) . . ? 
O3 Zn2 O1 84.63(6) 2_655 . ? 
O5 Zn2 O4 100.01(6) . 2_655 ? 
N2 Zn2 O4 151.59(7) 2_755 2_655 ? 
O1W Zn2 O4 93.71(7) . 2_655 ? 
O3 Zn2 O4 60.79(6) 2_655 2_655 ? 
O1 Zn2 O4 86.54(6) . 2_655 ? 
O5 Zn2 C8 130.77(7) . 2_655 ? 
N2 Zn2 C8 120.80(8) 2_755 2_655 ? 
O1W Zn2 C8 94.98(7) . 2_655 ? 
O3 Zn2 C8 30.20(7) 2_655 2_655 ? 
O1 Zn2 C8 82.30(7) . 2_655 ? 
O4 Zn2 C8 30.79(7) 2_655 2_655 ? 
  
loop_ 
 _geom_torsion_atom_site_label_1 
 _geom_torsion_atom_site_label_2 
 _geom_torsion_atom_site_label_3 
 _geom_torsion_atom_site_label_4 
 _geom_torsion 
 _geom_torsion_site_symmetry_1 
 _geom_torsion_site_symmetry_2 
 _geom_torsion_site_symmetry_3 
 _geom_torsion_site_symmetry_4 
 _geom_torsion_publ_flag 
O10' C34' N4' C33' 0.4(9) . . . . ? 
O10' C34' N4' C32' 174.9(8) . . . . ? 
O10 C34 N4 C32 -176.5(9) . . . . ? 
O10 C34 N4 C33 1.6(14) . . . . ? 
O1 C1 C2 C3 119.8(2) . . . . ? 
O2 C1 C2 C3 -60.7(3) . . . . ? 
O1 C1 C2 C7 -62.1(3) . . . . ? 
O2 C1 C2 C7 117.4(2) . . . . ? 
C7 C2 C3 C4 2.5(4) . . . . ? 
C1 C2 C3 C4 -179.5(2) . . . . ? 
C2 C3 C4 C5 -1.6(4) . . . . ? 
C3 C4 C5 C6 -0.2(4) . . . . ? 
C4 C5 C6 C7 1.2(4) . . . . ? 
C4 C5 C6 C8 -178.2(2) . . . . ? 
C3 C2 C7 C6 -1.4(3) . . . . ? 
C1 C2 C7 C6 -179.4(2) . . . . ? 
C3 C2 C7 C15 175.7(2) . . . . ? 
C1 C2 C7 C15 -2.3(3) . . . . ? 
C5 C6 C7 C2 -0.4(3) . . . . ? 
C8 C6 C7 C2 178.9(2) . . . . ? 
C5 C6 C7 C15 -177.3(2) . . . . ? 
C8 C6 C7 C15 2.0(3) . . . . ? 
C5 C6 C8 O3 176.6(2) . . . . ? 
C7 C6 C8 O3 -2.7(3) . . . . ? 
C5 C6 C8 O4 -4.5(3) . . . . ? 
C7 C6 C8 O4 176.2(2) . . . . ? 
C5 C6 C8 Zn2 -96.0(11) . . . 2_645 ? 
C7 C6 C8 Zn2 84.7(11) . . . 2_645 ? 
O5 C9 C10 C11 137.9(2) . . . . ? 
O6 C9 C10 C11 -42.6(3) . . . . ? 
O5 C9 C10 C15 -43.8(3) . . . . ? 
O6 C9 C10 C15 135.6(2) . . . . ? 
C15 C10 C11 C12 2.7(4) . . . . ? 
C9 C10 C11 C12 -179.0(2) . . . . ? 
C10 C11 C12 C13 1.0(4) . . . . ? 
C11 C12 C13 C14 -3.8(4) . . . . ? 
C12 C13 C14 C15 3.0(4) . . . . ? 
C12 C13 C14 C16 -177.2(2) . . . . ? 
C11 C10 C15 C14 -3.5(3) . . . . ? 
C9 C10 C15 C14 178.4(2) . . . . ? 
C11 C10 C15 C7 178.5(2) . . . . ? 
C9 C10 C15 C7 0.3(3) . . . . ? 
C13 C14 C15 C10 0.7(3) . . . . ? 
C16 C14 C15 C10 -179.1(2) . . . . ? 
C13 C14 C15 C7 178.7(2) . . . . ? 
C16 C14 C15 C7 -1.0(3) . . . . ? 
C2 C7 C15 C10 100.8(3) . . . . ? 
C6 C7 C15 C10 -82.3(3) . . . . ? 
C2 C7 C15 C14 -77.2(3) . . . . ? 
C6 C7 C15 C14 99.7(3) . . . . ? 
C13 C14 C16 O8 132.6(2) . . . . ? 
C15 C14 C16 O8 -47.6(3) . . . . ? 
C13 C14 C16 O7 -45.6(3) . . . . ? 
C15 C14 C16 O7 134.2(2) . . . . ? 
N1 C17 C18 C19 0.9(5) . . . . ? 
C17 C18 C19 C20 -1.9(5) . . . . ? 
C17 C18 C19 C28 176.2(3) . . . . ? 
C18 C19 C20 C21 2.0(4) . . . . ? 
C28 C19 C20 C21 -176.0(3) . . . . ? 
C19 C20 C21 N1 -1.2(4) . . . . ? 
N2 C22 C23 C24 -1.1(4) . . . . ? 
C22 C23 C24 C25 1.8(4) . . . . ? 
C22 C23 C24 C27 -177.4(3) . . . . ? 
C23 C24 C25 C26 -0.6(4) . . . . ? 
C27 C24 C25 C26 178.6(3) . . . . ? 
C24 C25 C26 N2 -1.4(4) . . . . ? 
C25 C24 C27 C28 -34.5(5) . . . . ? 
C23 C24 C27 C28 144.7(4) . . . . ? 
C24 C27 C28 C19 -173.7(3) . . . . ? 
C18 C19 C28 C27 -89.0(4) . . . . ? 
C20 C19 C28 C27 89.0(4) . . . . ? 
C18 C17 N1 C21 0.0(4) . . . . ? 
C18 C17 N1 Zn1 179.7(2) . . . . ? 
C20 C21 N1 C17 0.2(4) . . . . ? 
C20 C21 N1 Zn1 -179.6(2) . . . . ? 
C23 C22 N2 C26 -0.9(4) . . . . ? 
C23 C22 N2 Zn2 176.0(2) . . . 2_745 ? 
C25 C26 N2 C22 2.1(4) . . . . ? 
C25 C26 N2 Zn2 -175.0(2) . . . 2_745 ? 
O9 C31 N3 C30 -177.2(13) . . . . ? 
O9 C31 N3 C29 0.7(15) . . . . ? 
O9' C31' N3' C29' -0.5(13) . . . . ? 
O9' C31' N3' C30' -176.7(11) . . . . ? 
O2 C1 O1 Zn2 147.74(18) . . . . ? 
C2 C1 O1 Zn2 -32.8(3) . . . . ? 
O1 C1 O2 Zn1 7.0(3) . . . 2_655 ? 
C2 C1 O2 Zn1 -172.52(14) . . . 2_655 ? 
O4 C8 O3 Zn2 -9.0(2) . . . 2_645 ? 
C6 C8 O3 Zn2 169.89(18) . . . 2_645 ? 
O3 C8 O4 Zn2 8.8(2) . . . 2_645 ? 
C6 C8 O4 Zn2 -170.07(18) . . . 2_645 ? 
O6 C9 O5 Zn2 123.46(19) . . . . ? 
C10 C9 O5 Zn2 -57.1(3) . . . . ? 
O5 C9 O6 Zn1 16.3(3) . . . . ? 
C10 C9 O6 Zn1 -163.19(14) . . . . ? 
O8 C16 O7 Zn1 4.2(3) . . . 4_566 ? 
C14 C16 O7 Zn1 -177.67(14) . . . 4_566 ? 
C9 O6 Zn1 O7 -119.09(16) . . . 4_565 ? 
C9 O6 Zn1 O2 139.13(16) . . . 2_645 ? 
C9 O6 Zn1 N1 18.34(19) . . . . ? 
C17 N1 Zn1 O7 6.5(2) . . . 4_565 ? 
C21 N1 Zn1 O7 -173.82(18) . . . 4_565 ? 
C17 N1 Zn1 O6 -129.5(2) . . . . ? 
C21 N1 Zn1 O6 50.2(2) . . . . ? 
C17 N1 Zn1 O2 115.6(2) . . . 2_645 ? 
C21 N1 Zn1 O2 -64.6(2) . . . 2_645 ? 
C9 O5 Zn2 N2 152.02(17) . . . 2_755 ? 
C9 O5 Zn2 O1W -119.66(18) . . . . ? 
C9 O5 Zn2 O3 -34.5(3) . . . 2_655 ? 
C9 O5 Zn2 O1 61.57(18) . . . . ? 
C9 O5 Zn2 O4 -26.28(18) . . . 2_655 ? 
C9 O5 Zn2 C8 -25.0(2) . . . 2_655 ? 
C1 O1 Zn2 O5 64.43(18) . . . . ? 
C1 O1 Zn2 N2 -43.83(18) . . . 2_755 ? 
C1 O1 Zn2 O1W -103.2(6) . . . . ? 
C1 O1 Zn2 O3 -134.97(18) . . . 2_655 ? 
C1 O1 Zn2 O4 164.06(18) . . . 2_655 ? 
C1 O1 Zn2 C8 -165.29(18) . . . 2_655 ? 
  
_diffrn_measured_fraction_theta_max    0.996 
_diffrn_reflns_theta_full              27.91 
_diffrn_measured_fraction_theta_full   0.996 
_refine_diff_density_max    0.590 
_refine_diff_density_min   -0.809 
_refine_diff_density_rms    0.096 
;
_refine_ls_extinction_method none
_refine_ls_goodness_of_fit_ref 1.096
_refine_ls_hydrogen_treatment mixed
_refine_ls_matrix_type full
_refine_ls_number_parameters 545
_refine_ls_number_reflns 8598
_refine_ls_number_restraints 120
_refine_ls_restrained_S_all 1.106
_refine_ls_R_factor_all 0.0794
_refine_ls_R_factor_gt 0.0687
_refine_ls_shift/su_max 0.01
_refine_ls_shift/su_mean 0.002
_refine_ls_structure_factor_coef Fsqd
_refine_ls_weighting_details 'calc w=1/[\s^2^(Fo^2^)+(0.0731P)^2^+40.8724P] where P=(Fo^2^+2Fc^2^)/3'
_refine_ls_weighting_scheme calc
_refine_ls_wR_factor_gt 0.1653
_refine_ls_wR_factor_ref 0.1724
_reflns_number_gt 7512
_reflns_number_total 8598
_reflns_threshold_expression >2sigma(I)
_cod_data_source_file ic500905z_si_002.cif
_cod_data_source_block 1
_cod_depositor_comments
;
The following automatic conversions were performed:

data item '_exptl_absorpt_correction_type' value 'Multi-scan' was
changed to 'multi-scan' in accordance with the
/home/saulius/struct/COD-crude-data/automatic-downloads/DataCite-retrospective/ACS/depositions/lib/dictionaries/cif_core.dic
dictionary named 'cif_core.dic' version 2.4.2 last updated on
2011-04-26.

data item '_symmetry_cell_setting' value 'Monoclinic' was changed to
'monoclinic' in accordance with the
/home/saulius/struct/COD-crude-data/automatic-downloads/DataCite-retrospective/ACS/depositions/lib/dictionaries/cif_core.dic
dictionary named 'cif_core.dic' version 2.4.2 last updated on
2011-04-26.

Automatic conversion script
Id: cif_fix_values 6909 2019-04-08 15:41:33Z antanas 
;
_cod_original_sg_symbol_H-M C2/c
_cod_database_code 4350670

loop_
_symmetry_equiv_pos_as_xyz
'x, y, z'
'-x, y, -z+1/2'
'x+1/2, y+1/2, z'
'-x+1/2, y+1/2, -z+1/2'
'-x, -y, -z'
'x, -y, z-1/2'
'-x+1/2, -y+1/2, -z'
'x+1/2, -y+1/2, z-1/2'

loop_
_atom_site_label
_atom_site_type_symbol
_atom_site_fract_x
_atom_site_fract_y
_atom_site_fract_z
_atom_site_U_iso_or_equiv
_atom_site_adp_type
_atom_site_occupancy
_atom_site_symmetry_multiplicity
_atom_site_calc_flag
_atom_site_refinement_flags
_atom_site_disorder_assembly
_atom_site_disorder_group
C1 C 0.21742(14) 0.4552(3) 0.0101(2) 0.0220(8) Uani 1 1 d . . .
C2 C 0.19484(14) 0.4621(3) 0.0673(2) 0.0214(8) Uani 1 1 d . . .
C3 C 0.14618(15) 0.4366(3) 0.0415(3) 0.0307(9) Uani 1 1 d . . .
H3 H 0.1291 0.4135 -0.0100 0.037 Uiso 1 1 calc R . .
C4 C 0.12210(16) 0.4443(4) 0.0894(3) 0.0321(10) Uani 1 1 d . . .
H4 H 0.0883 0.4298 0.0704 0.039 Uiso 1 1 calc R . .
C5 C 0.14820(15) 0.4737(3) 0.1661(2) 0.0266(9) Uani 1 1 d . . .
H5 H 0.1322 0.4792 0.1997 0.032 Uiso 1 1 calc R . .
C6 C 0.19751(14) 0.4949(3) 0.1934(2) 0.0203(7) Uani 1 1 d . . .
C7 C 0.22182(14) 0.4918(3) 0.1445(2) 0.0195(7) Uani 1 1 d . . .
C8 C 0.22349(14) 0.5229(3) 0.2770(2) 0.0190(7) Uani 1 1 d . . .
C9 C 0.27576(13) 0.5129(3) 0.1732(2) 0.0187(7) Uani 1 1 d . . .
C10 C 0.29572(14) 0.6052(3) 0.1829(2) 0.0217(8) Uani 1 1 d . . .
C11 C 0.34597(15) 0.6168(3) 0.2049(3) 0.0278(9) Uani 1 1 d . . .
H11 H 0.3594 0.6796 0.2131 0.033 Uiso 1 1 calc R . .
C12 C 0.37618(16) 0.5386(3) 0.2150(3) 0.0303(9) Uani 1 1 d . . .
H12 H 0.4100 0.5476 0.2288 0.036 Uiso 1 1 calc R . .
C13 C 0.35644(15) 0.4463(3) 0.2046(3) 0.0272(9) Uani 1 1 d . . .
H13 H 0.3768 0.3919 0.2110 0.033 Uiso 1 1 calc R . .
C14 C 0.30708(15) 0.4340(3) 0.1851(2) 0.0214(8) Uani 1 1 d . . .
C15 C 0.28702(14) 0.3333(3) 0.1761(2) 0.0210(8) Uani 1 1 d . . .
C16 C 0.26553(15) 0.6941(3) 0.1696(2) 0.0228(8) Uani 1 1 d . . .
C17 C 0.33576(18) 0.3878(5) 0.0074(3) 0.0465(14) Uani 1 1 d . . .
H17 H 0.3200 0.4161 0.0363 0.056 Uiso 1 1 calc R . .
C18 C 0.3859(2) 0.3921(6) 0.0369(3) 0.063(2) Uani 1 1 d . A .
H18 H 0.4042 0.4244 0.0844 0.076 Uiso 1 1 calc R . .
C19 C 0.40889(18) 0.3488(5) -0.0035(3) 0.0507(16) Uani 1 1 d . . .
C20 C 0.38099(19) 0.3047(4) -0.0740(4) 0.0464(13) Uani 1 1 d . A .
H20 H 0.3961 0.2745 -0.1032 0.056 Uiso 1 1 calc R . .
C21 C 0.33074(17) 0.3056(3) -0.1009(3) 0.0350(10) Uani 1 1 d . . .
H21 H 0.3116 0.2770 -0.1498 0.042 Uiso 1 1 calc R A .
C22 C 0.4909(4) 0.2909(6) 0.0306(5) 0.036(2) Uani 0.70(2) 1 d P A 1
C22' C 0.4623(10) 0.2993(17) 0.0138(13) 0.044(6) Uani 0.30(2) 1 d P A 2
C23 C 0.62369(19) 0.2544(4) 0.1359(4) 0.0496(14) Uani 1 1 d . . .
H23 H 0.6440 0.2001 0.1572 0.060 Uiso 1 1 calc R . .
C24 C 0.5737(2) 0.2429(6) 0.1053(4) 0.072(2) Uani 1 1 d . A .
H24 H 0.5601 0.1815 0.1057 0.086 Uiso 1 1 calc R . .
C25 C 0.5444(2) 0.3192(6) 0.0749(4) 0.069(2) Uani 1 1 d . . .
C26 C 0.5656(2) 0.4087(6) 0.0780(4) 0.071(2) Uani 1 1 d . A .
H26 H 0.5459 0.4643 0.0592 0.085 Uiso 1 1 calc R . .
C27 C 0.61638(18) 0.4149(4) 0.1094(3) 0.0459(14) Uani 1 1 d . . .
H27 H 0.6310 0.4758 0.1112 0.055 Uiso 1 1 calc R A .
C28 C 0.5065(9) 0.771(2) 0.1493(13) 0.118(9) Uani 0.351(13) 1 d PDU B 1
H28D H 0.5055 0.8089 0.1924 0.177 Uiso 0.351(13) 1 calc PR B 1
H28E H 0.5059 0.8148 0.1083 0.177 Uiso 0.351(13) 1 calc PR B 1
H28F H 0.5365 0.7331 0.1681 0.177 Uiso 0.351(13) 1 calc PR B 1
C29 C 0.4205(7) 0.6935(15) 0.0978(12) 0.067(5) Uani 0.351(13) 1 d PDU B 1
H29D H 0.4155 0.6594 0.1390 0.101 Uiso 0.351(13) 1 calc PR B 1
H29E H 0.4088 0.6538 0.0508 0.101 Uiso 0.351(13) 1 calc PR B 1
H29F H 0.4025 0.7543 0.0866 0.101 Uiso 0.351(13) 1 calc PR B 1
C30 C 0.5004(11) 0.614(2) 0.134(2) 0.160(12) Uani 0.351(13) 1 d PDU B 1
H30 H 0.5345 0.6233 0.1518 0.192 Uiso 0.351(13) 1 calc PR B 1
C28' C 0.4350(6) 0.7735(12) 0.1042(8) 0.140(9) Uani 0.649(13) 1 d PDU B 2
H28A H 0.4028 0.7451 0.0746 0.209 Uiso 0.649(13) 1 calc PR B 2
H28B H 0.4411 0.8237 0.0732 0.209 Uiso 0.649(13) 1 calc PR B 2
H28C H 0.4360 0.8014 0.1523 0.209 Uiso 0.649(13) 1 calc PR B 2
C29' C 0.5199(4) 0.7068(9) 0.1714(7) 0.074(4) Uani 0.649(13) 1 d PDU B 2
H29A H 0.5344 0.7703 0.1732 0.110 Uiso 0.649(13) 1 calc PR B 2
H29B H 0.5356 0.6599 0.1507 0.110 Uiso 0.649(13) 1 calc PR B 2
H29C H 0.5248 0.6878 0.2239 0.110 Uiso 0.649(13) 1 calc PR B 2
C30' C 0.4503(5) 0.6092(11) 0.1018(9) 0.091(4) Uani 0.649(13) 1 d PDU B 2
H30' H 0.4166 0.5951 0.0752 0.109 Uiso 0.649(13) 1 calc PR B 2
C31 C 0.4109(6) 0.1842(10) 0.1808(9) 0.181(7) Uani 1 1 d DU . .
H31 H 0.3803 0.1958 0.1825 0.217 Uiso 1 1 calc R . .
C32 C 0.4727(3) 0.0861(10) 0.1516(5) 0.129(4) Uani 1 1 d U . .
H32A H 0.4623 0.0815 0.0953 0.194 Uiso 1 1 calc R . .
H32B H 0.4889 0.0263 0.1762 0.194 Uiso 1 1 calc R . .
H32C H 0.4955 0.1398 0.1720 0.194 Uiso 1 1 calc R . .
C33 C 0.4070(5) 0.0214(9) 0.1808(9) 0.151(5) Uani 1 1 d U . .
H33A H 0.3813 0.0426 0.1962 0.227 Uiso 1 1 calc R . .
H33B H 0.4306 -0.0181 0.2221 0.227 Uiso 1 1 calc R . .
H33C H 0.3924 -0.0164 0.1329 0.227 Uiso 1 1 calc R . .
H2 H 0.477(3) 0.414(5) 0.072(4) 0.06(2) Uiso 1 1 d . . .
N1 N 0.30827(12) 0.3453(2) -0.0606(2) 0.0254(7) Uani 1 1 d . A .
N2 N 0.4605(3) 0.3632(5) 0.0310(4) 0.035(2) Uani 0.70(2) 1 d P A 1
N2' N 0.4921(8) 0.3625(13) 0.0589(10) 0.043(6) Uani 0.30(2) 1 d P A 2
N3 N 0.64458(13) 0.3394(3) 0.1365(2) 0.0285(8) Uani 1 1 d . . .
N4 N 0.4665(3) 0.7107(7) 0.1200(5) 0.127(3) Uani 1 1 d DU . .
N5 N 0.4306(2) 0.1019(5) 0.1681(3) 0.0674(15) Uani 1 1 d U . .
O1 O 0.20739(11) 0.3787(2) -0.02969(16) 0.0263(6) Uani 1 1 d . A .
O2 O 0.24283(11) 0.5225(2) 0.00419(18) 0.0305(7) Uani 1 1 d . . .
O3 O 0.20211(10) 0.5868(2) 0.29926(15) 0.0225(6) Uani 1 1 d . . .
O4 O 0.26336(10) 0.4852(2) 0.32056(16) 0.0228(6) Uani 1 1 d . . .
O5 O 0.26618(10) 0.3047(2) 0.21712(15) 0.0218(6) Uani 1 1 d . . .
O6 O 0.29322(11) 0.2832(2) 0.12522(17) 0.0249(6) Uani 1 1 d . . .
O7 O 0.28694(11) 0.7761(2) 0.18417(17) 0.0265(6) Uani 1 1 d . . .
O8 O 0.22031(10) 0.6884(2) 0.14572(18) 0.0257(6) Uani 1 1 d . . .
O9 O 0.47547(14) 0.2165(3) -0.0027(3) 0.0674(14) Uani 1 1 d D . .
O10 O 0.4861(3) 0.5305(6) 0.1243(4) 0.115(3) Uani 1 1 d D . .
O11 O 0.4495(8) 0.2466(11) 0.1907(12) 0.410(15) Uani 1 1 d DU . .
O1W O 0.30033(11) 0.3663(2) 0.45564(17) 0.0282(6) Uani 1 1 d . . .
H1WA H 0.2849 0.4108 0.4664 0.08(2) Uiso 1 1 d R . .
H1WB H 0.3028 0.3203 0.4865 0.058(19) Uiso 1 1 d R . .
O2W O 0.31085(13) 0.2023(3) 0.5477(2) 0.0386(8) Uani 1 1 d . . .
H2WA H 0.3033 0.2174 0.5847 2.0(13) Uiso 1 1 d R . .
H2WB H 0.2966 0.1486 0.5331 0.10(3) Uiso 1 1 d R . .
O3W O 0.5000 0.4063(10) 0.2500 0.163(5) Uani 1 2 d S . .
Zn1 Zn 0.235143(16) 0.34629(3) -0.10180(2) 0.01911(13) Uani 1 1 d . . .
Zn2 Zn 0.280602(16) 0.34357(3) 0.33424(3) 0.02056(13) Uani 1 1 d . . .
H3W H 0.5095 0.3681 0.2243 0.5(2) Uiso 1 1 d R . .

loop_
_atom_site_aniso_label
_atom_site_aniso_U_11
_atom_site_aniso_U_22
_atom_site_aniso_U_33
_atom_site_aniso_U_23
_atom_site_aniso_U_13
_atom_site_aniso_U_12
C1 0.0237(19) 0.027(2) 0.0164(17) -0.0006(15) 0.0091(15) 0.0019(16)
C2 0.0248(19) 0.0236(19) 0.0197(18) -0.0026(15) 0.0133(15) -0.0022(15)
C3 0.023(2) 0.046(3) 0.023(2) -0.0097(19) 0.0100(17) -0.0053(19)
C4 0.021(2) 0.047(3) 0.030(2) -0.009(2) 0.0123(18) -0.0075(19)
C5 0.024(2) 0.039(2) 0.0223(19) -0.0057(17) 0.0148(16) -0.0037(17)
C6 0.0236(19) 0.0211(18) 0.0194(18) -0.0009(14) 0.0122(15) -0.0008(15)
C7 0.0203(18) 0.0222(18) 0.0192(18) -0.0013(15) 0.0115(15) 0.0003(14)
C8 0.0212(18) 0.0209(18) 0.0192(17) -0.0003(14) 0.0125(15) -0.0024(14)
C9 0.0183(17) 0.0247(19) 0.0147(16) 0.0005(14) 0.0085(14) -0.0001(14)
C10 0.025(2) 0.025(2) 0.0198(18) -0.0002(15) 0.0141(15) -0.0005(16)
C11 0.027(2) 0.025(2) 0.034(2) -0.0031(17) 0.0147(18) -0.0049(17)
C12 0.024(2) 0.031(2) 0.039(2) 0.0000(19) 0.0156(18) -0.0021(17)
C13 0.023(2) 0.028(2) 0.032(2) 0.0019(17) 0.0141(17) 0.0016(16)
C14 0.027(2) 0.0216(19) 0.0203(18) -0.0035(15) 0.0141(16) -0.0016(15)
C15 0.0204(18) 0.0211(19) 0.0213(18) 0.0011(15) 0.0086(15) 0.0017(15)
C16 0.025(2) 0.026(2) 0.0196(18) -0.0028(15) 0.0116(16) -0.0021(16)
C17 0.028(2) 0.088(4) 0.023(2) 0.000(3) 0.0107(19) -0.006(3)
C18 0.030(3) 0.134(6) 0.025(3) 0.005(3) 0.011(2) -0.014(3)
C19 0.019(2) 0.090(5) 0.039(3) 0.025(3) 0.009(2) 0.007(2)
C20 0.037(3) 0.049(3) 0.064(4) 0.009(3) 0.031(3) 0.011(2)
C21 0.030(2) 0.034(2) 0.047(3) -0.002(2) 0.023(2) 0.0022(19)
C22 0.024(5) 0.029(4) 0.055(5) 0.005(3) 0.017(4) 0.004(3)
C22' 0.033(14) 0.049(14) 0.055(12) 0.003(10) 0.021(10) 0.017(9)
C23 0.030(3) 0.052(3) 0.070(4) 0.003(3) 0.024(3) -0.006(2)
C24 0.030(3) 0.095(5) 0.083(5) 0.019(4) 0.018(3) -0.018(3)
C25 0.027(3) 0.120(6) 0.057(4) 0.045(4) 0.014(3) -0.004(3)
C26 0.034(3) 0.108(6) 0.076(5) 0.065(4) 0.028(3) 0.030(3)
C27 0.028(2) 0.061(3) 0.054(3) 0.032(3) 0.022(2) 0.016(2)
C28 0.084(17) 0.21(2) 0.095(19) 0.006(19) 0.069(15) -0.038(16)
C29 0.076(8) 0.050(11) 0.096(16) 0.010(10) 0.055(11) 0.014(8)
C30 0.088(16) 0.210(17) 0.16(2) -0.01(2) 0.029(17) 0.056(14)
C28' 0.138(13) 0.122(12) 0.102(12) -0.043(11) -0.006(11) 0.064(11)
C29' 0.075(6) 0.070(8) 0.061(7) 0.017(6) 0.014(6) -0.009(6)
C30' 0.078(8) 0.106(8) 0.106(10) -0.013(8) 0.055(8) 0.004(7)
C31 0.140(10) 0.121(8) 0.196(14) -0.077(9) -0.015(9) 0.037(7)
C32 0.082(6) 0.250(14) 0.066(5) 0.002(7) 0.041(5) -0.038(7)
C33 0.162(11) 0.136(8) 0.231(15) 0.084(10) 0.157(11) 0.033(8)
N1 0.0205(16) 0.0305(19) 0.0262(18) 0.0083(14) 0.0108(14) 0.0027(14)
N2 0.023(5) 0.042(5) 0.038(4) -0.002(3) 0.013(3) 0.004(3)
N2' 0.033(13) 0.054(12) 0.039(9) -0.001(8) 0.012(9) -0.007(8)
N3 0.0203(17) 0.042(2) 0.0262(18) 0.0060(16) 0.0123(14) -0.0003(15)
N4 0.097(5) 0.148(7) 0.138(8) -0.061(7) 0.052(5) 0.004(5)
N5 0.064(3) 0.090(4) 0.048(3) 0.012(3) 0.023(3) 0.006(3)
O1 0.0331(16) 0.0293(15) 0.0227(14) -0.0068(12) 0.0177(13) -0.0052(12)
O2 0.0365(17) 0.0341(17) 0.0278(15) -0.0023(13) 0.0204(13) -0.0080(13)
O3 0.0244(14) 0.0250(14) 0.0184(13) -0.0044(11) 0.0091(11) -0.0016(11)
O4 0.0262(14) 0.0228(14) 0.0197(13) -0.0015(11) 0.0099(11) 0.0015(11)
O5 0.0272(14) 0.0225(14) 0.0192(13) -0.0017(11) 0.0131(11) -0.0012(11)
O6 0.0338(16) 0.0205(14) 0.0263(15) -0.0033(11) 0.0184(13) -0.0013(12)
O7 0.0300(15) 0.0219(14) 0.0319(16) -0.0033(12) 0.0169(13) -0.0033(12)
O8 0.0272(15) 0.0200(14) 0.0334(16) -0.0020(12) 0.0161(13) -0.0003(11)
O9 0.029(2) 0.045(2) 0.118(4) -0.020(3) 0.020(2) -0.0030(18)
O10 0.130(6) 0.129(6) 0.112(5) -0.071(5) 0.076(5) -0.051(5)
O11 0.46(3) 0.170(10) 0.38(2) 0.060(13) -0.03(2) -0.148(16)
O1W 0.0353(17) 0.0291(16) 0.0249(15) -0.0004(13) 0.0170(13) 0.0050(13)
O2W 0.045(2) 0.0389(19) 0.0369(18) -0.0022(15) 0.0218(16) -0.0063(16)
O3W 0.218(15) 0.116(9) 0.124(10) 0.000 0.041(10) 0.000
Zn1 0.0204(2) 0.0229(2) 0.0158(2) 0.00064(16) 0.00934(18) 0.00053(17)
Zn2 0.0208(2) 0.0217(2) 0.0217(2) 0.00024(17) 0.01136(19) 0.00076(17)

loop_
_atom_type_symbol
_atom_type_description
_atom_type_scat_dispersion_real
_atom_type_scat_dispersion_imag
_atom_type_scat_source
C C 0.0033 0.0016 'International Tables Vol C Tables 4.2.6.8 and 6.1.1.4'
H H 0.0000 0.0000 'International Tables Vol C Tables 4.2.6.8 and 6.1.1.4'
N N 0.0061 0.0033 'International Tables Vol C Tables 4.2.6.8 and 6.1.1.4'
O O 0.0106 0.0060 'International Tables Vol C Tables 4.2.6.8 and 6.1.1.4'
Zn Zn 0.2839 1.4301 'International Tables Vol C Tables 4.2.6.8 and 6.1.1.4'

loop_
_geom_angle_atom_site_label_1
_geom_angle_atom_site_label_2
_geom_angle_atom_site_label_3
_geom_angle
_geom_angle_site_symmetry_1
_geom_angle_site_symmetry_3
O2 C1 O1 125.6(4) . .
O2 C1 C2 119.8(3) . .
O1 C1 C2 114.5(3) . .
C3 C2 C7 120.7(4) . .
C3 C2 C1 117.4(3) . .
C7 C2 C1 121.9(3) . .
C4 C3 C2 121.2(4) . .
C4 C3 H3 119.4 . .
C2 C3 H3 119.4 . .
C3 C4 C5 118.9(4) . .
C3 C4 H4 120.5 . .
C5 C4 H4 120.5 . .
C6 C5 C4 120.2(4) . .
C6 C5 H5 119.9 . .
C4 C5 H5 119.9 . .
C5 C6 C7 121.4(4) . .
C5 C6 C8 117.2(3) . .
C7 C6 C8 121.3(3) . .
C6 C7 C2 117.4(3) . .
C6 C7 C9 122.5(3) . .
C2 C7 C9 119.9(3) . .
O4 C8 O3 123.8(3) . .
O4 C8 C6 121.4(3) . .
O3 C8 C6 114.8(3) . .
C10 C9 C14 118.3(3) . .
C10 C9 C7 124.4(3) . .
C14 C9 C7 117.2(3) . .
C9 C10 C11 119.8(4) . .
C9 C10 C16 122.7(4) . .
C11 C10 C16 117.5(4) . .
C12 C11 C10 121.3(4) . .
C12 C11 H11 119.4 . .
C10 C11 H11 119.4 . .
C11 C12 C13 119.2(4) . .
C11 C12 H12 120.4 . .
C13 C12 H12 120.4 . .
C14 C13 C12 119.9(4) . .
C14 C13 H13 120.1 . .
C12 C13 H13 120.1 . .
C13 C14 C9 121.5(4) . .
C13 C14 C15 118.7(4) . .
C9 C14 C15 119.8(3) . .
O5 C15 O6 124.7(4) . .
O5 C15 C14 120.6(3) . .
O6 C15 C14 114.7(3) . .
O8 C16 O7 120.7(4) . .
O8 C16 C10 120.4(4) . .
O7 C16 C10 118.9(4) . .
O8 C16 Zn2 61.9(2) . 4
O7 C16 Zn2 59.2(2) . 4
C10 C16 Zn2 172.7(3) . 4
N1 C17 C18 122.8(5) . .
N1 C17 H17 118.6 . .
C18 C17 H17 118.6 . .
C19 C18 C17 118.7(6) . .
C19 C18 H18 120.6 . .
C17 C18 H18 120.6 . .
C18 C19 C20 119.2(5) . .
C18 C19 N2 113.0(6) . .
C20 C19 N2 127.6(6) . .
C18 C19 C22' 138.6(9) . .
C20 C19 C22' 99.0(10) . .
N2 C19 C22' 35.2(9) . .
C21 C20 C19 118.8(5) . .
C21 C20 H20 120.6 . .
C19 C20 H20 120.6 . .
N1 C21 C20 122.2(5) . .
N1 C21 H21 118.9 . .
C20 C21 H21 118.9 . .
O9 C22 N2 121.7(10) . .
O9 C22 C25 126.8(9) . .
N2 C22 C25 111.4(7) . .
N2' C22' O9 124(3) . .
N2' C22' C19 101.6(19) . .
O9 C22' C19 134(2) . .
N3 C23 C24 122.3(6) . .
N3 C23 H23 118.9 . .
C24 C23 H23 118.9 . .
C25 C24 C23 119.7(7) . .
C25 C24 H24 120.1 . .
C23 C24 H24 120.1 . .
C24 C25 C26 118.6(5) . .
C24 C25 C22 112.7(7) . .
C26 C25 C22 128.1(6) . .
C24 C25 N2' 143.1(8) . .
C26 C25 N2' 94.0(8) . .
C22 C25 N2' 42.2(7) . .
C25 C26 C27 118.6(6) . .
C25 C26 H26 120.7 . .
C27 C26 H26 120.7 . .
N3 C27 C26 122.2(6) . .
N3 C27 H27 118.9 . .
C26 C27 H27 118.9 . .
N4 C28 H28D 109.5 . .
N4 C28 H28E 109.5 . .
N4 C28 H28F 109.5 . .
N4 C29 H29D 109.5 . .
N4 C29 H29E 109.5 . .
N4 C29 H29F 109.5 . .
O10 C30 N4 127(2) . .
O10 C30 H30 116.7 . .
N4 C30 H30 116.7 . .
N4 C28' H28A 109.5 . .
N4 C28' H28B 109.5 . .
H28A C28' H28B 109.5 . .
N4 C28' H28C 109.5 . .
H28A C28' H28C 109.5 . .
H28B C28' H28C 109.5 . .
N4 C29' H29A 109.5 . .
N4 C29' H29B 109.5 . .
H29A C29' H29B 109.5 . .
N4 C29' H29C 109.5 . .
H29A C29' H29C 109.5 . .
H29B C29' H29C 109.5 . .
O10 C30' N4 120.8(11) . .
O10 C30' H30' 119.6 . .
N4 C30' H30' 119.6 . .
N5 C31 O11 98.4(15) . .
N5 C31 H31 130.8 . .
O11 C31 H31 130.8 . .
N5 C32 H32A 109.5 . .
N5 C32 H32B 109.5 . .
H32A C32 H32B 109.5 . .
N5 C32 H32C 109.5 . .
H32A C32 H32C 109.5 . .
H32B C32 H32C 109.5 . .
N5 C33 H33A 109.5 . .
N5 C33 H33B 109.5 . .
H33A C33 H33B 109.5 . .
N5 C33 H33C 109.5 . .
H33A C33 H33C 109.5 . .
H33B C33 H33C 109.5 . .
C21 N1 C17 118.3(4) . .
C21 N1 Zn1 121.2(3) . .
C17 N1 Zn1 120.5(3) . .
C22 N2 C19 120.0(8) . .
C22 N2 H2 113(4) . .
C19 N2 H2 124(4) . .
C22' N2' C25 103.2(19) . .
C22' N2' H2 115(5) . .
C25 N2' H2 142(5) . .
C27 N3 C23 118.6(4) . .
C27 N3 Zn2 122.2(3) . 2_655
C23 N3 Zn2 118.7(3) . 2_655
C28' N4 C29 55.8(11) . .
C28' N4 C28 97.0(17) . .
C29 N4 C28 151.8(18) . .
C28' N4 C30' 118.2(12) . .
C29 N4 C30' 63.0(10) . .
C28 N4 C30' 144.8(16) . .
C28' N4 C29' 134.1(12) . .
C29 N4 C29' 157.5(10) . .
C28 N4 C29' 40.4(13) . .
C30' N4 C29' 106.0(9) . .
C28' N4 C30 169.8(16) . .
C29 N4 C30 114.2(16) . .
C28 N4 C30 93.2(16) . .
C30' N4 C30 51.6(14) . .
C29' N4 C30 55.8(13) . .
C31 N5 C33 110.5(11) . .
C31 N5 C32 131.1(12) . .
C33 N5 C32 118.2(9) . .
C1 O1 Zn1 123.5(3) . .
C8 O3 Zn1 121.7(3) . 6_566
C8 O4 Zn2 128.0(3) . .
C15 O5 Zn2 128.6(3) . .
C15 O6 Zn1 119.2(3) . 7
C16 O7 Zn2 89.7(2) . 4
C16 O8 Zn2 88.0(2) . 4
C22 O9 C22' 36.7(10) . .
C30 O10 C30' 60.5(16) . .
Zn2 O1W H1WA 115.5 . .
Zn2 O1W H1WB 122.2 . .
H1WA O1W H1WB 106.4 . .
H2WA O2W H2WB 102.2 . .
O1 Zn1 O3 111.68(12) . 6_565
O1 Zn1 O6 95.62(12) . 7
O3 Zn1 O6 102.77(12) 6_565 7
O1 Zn1 N1 117.17(14) . .
O3 Zn1 N1 114.44(13) 6_565 .
O6 Zn1 N1 112.67(13) 7 .
O4 Zn2 N3 104.62(13) . 2_655
O4 Zn2 O7 103.32(11) . 4_545
N3 Zn2 O7 151.97(13) 2_655 4_545
O4 Zn2 O5 100.51(11) . .
N3 Zn2 O5 89.89(12) 2_655 .
O7 Zn2 O5 87.27(11) 4_545 .
O4 Zn2 O1W 86.28(11) . .
N3 Zn2 O1W 86.20(13) 2_655 .
O7 Zn2 O1W 93.38(12) 4_545 .
O5 Zn2 O1W 172.85(11) . .
O4 Zn2 O8 163.26(11) . 4_545
N3 Zn2 O8 90.96(13) 2_655 4_545
O7 Zn2 O8 61.02(11) 4_545 4_545
O5 Zn2 O8 85.36(11) . 4_545
O1W Zn2 O8 88.72(12) . 4_545
O4 Zn2 C16 134.35(12) . 4_545
N3 Zn2 C16 120.92(14) 2_655 4_545
O7 Zn2 C16 31.07(12) 4_545 4_545
O5 Zn2 C16 83.62(12) . 4_545
O1W Zn2 C16 93.25(12) . 4_545
O8 Zn2 C16 30.08(12) 4_545 4_545

loop_
_geom_bond_atom_site_label_1
_geom_bond_atom_site_label_2
_geom_bond_distance
_geom_bond_site_symmetry_2
C1 O2 1.245(5) .
C1 O1 1.266(5) .
C1 C2 1.506(5) .
C2 C3 1.387(6) .
C2 C7 1.408(5) .
C3 C4 1.384(6) .
C3 H3 0.9500 .
C4 C5 1.394(6) .
C4 H4 0.9500 .
C5 C6 1.388(5) .
C5 H5 0.9500 .
C6 C7 1.403(5) .
C6 C8 1.498(5) .
C7 C9 1.515(5) .
C8 O4 1.255(5) .
C8 O3 1.270(5) .
C9 C10 1.399(5) .
C9 C14 1.405(5) .
C10 C11 1.404(6) .
C10 C16 1.495(6) .
C11 C12 1.382(6) .
C11 H11 0.9500 .
C12 C13 1.397(6) .
C12 H12 0.9500 .
C13 C14 1.388(6) .
C13 H13 0.9500 .
C14 C15 1.508(5) .
C15 O5 1.251(5) .
C15 O6 1.267(5) .
C16 O8 1.248(5) .
C16 O7 1.284(5) .
C16 Zn2 2.489(4) 4
C17 N1 1.344(6) .
C17 C18 1.379(7) .
C17 H17 0.9500 .
C18 C19 1.370(9) .
C18 H18 0.9500 .
C19 C20 1.390(9) .
C19 N2 1.430(9) .
C19 C22' 1.66(3) .
C20 C21 1.384(7) .
C20 H20 0.9500 .
C21 N1 1.336(6) .
C21 H21 0.9500 .
C22 O9 1.202(9) .
C22 N2 1.365(13) .
C22 C25 1.528(11) .
C22' N2' 1.29(4) .
C22' O9 1.30(2) .
C23 N3 1.339(7) .
C23 C24 1.381(7) .
C23 H23 0.9500 .
C24 C25 1.349(10) .
C24 H24 0.9500 .
C25 C26 1.391(10) .
C25 N2' 1.59(2) .
C26 C27 1.397(7) .
C26 H26 0.9500 .
C27 N3 1.316(6) .
C27 H27 0.9500 .
C28 N4 1.39(2) .
C28 H28D 0.9800 .
C28 H28E 0.9800 .
C28 H28F 0.9800 .
C29 N4 1.29(2) .
C29 H29D 0.9800 .
C29 H29E 0.9800 .
C29 H29F 0.9800 .
C30 O10 1.22(3) .
C30 N4 1.65(3) .
C30 H30 0.9500 .
C28' N4 1.232(15) .
C28' H28A 0.9800 .
C28' H28B 0.9800 .
C28' H28C 0.9800 .
C29' N4 1.498(14) .
C29' H29A 0.9800 .
C29' H29B 0.9800 .
C29' H29C 0.9800 .
C30' O10 1.470(15) .
C30' N4 1.489(17) .
C30' H30' 0.9500 .
C31 N5 1.358(13) .
C31 O11 1.40(2) .
C31 H31 0.9500 .
C32 N5 1.447(11) .
C32 H32A 0.9800 .
C32 H32B 0.9800 .
C32 H32C 0.9800 .
C33 N5 1.404(11) .
C33 H33A 0.9800 .
C33 H33B 0.9800 .
C33 H33C 0.9800 .
N1 Zn1 2.011(3) .
N2 H2 1.01(7) .
N2' H2 0.92(7) .
N3 Zn2 2.089(4) 2_655
O1 Zn1 1.932(3) .
O3 Zn1 1.954(3) 6_566
O4 Zn2 2.029(3) .
O5 Zn2 2.146(3) .
O6 Zn1 1.967(3) 7
O7 Zn2 2.138(3) 4
O8 Zn2 2.196(3) 4
O1W Zn2 2.146(3) .
O1W H1WA 0.8499 .
O1W H1WB 0.8501 .
O2W H2WA 0.8501 .
O2W H2WB 0.8500 .
O3W H3W 0.8485 .
Zn1 O3 1.954(3) 6_565
Zn1 O6 1.967(3) 7
Zn2 N3 2.089(4) 2_655
Zn2 O7 2.138(3) 4_545
Zn2 O8 2.196(3) 4_545
Zn2 C16 2.489(4) 4_545

loop_
_geom_torsion_atom_site_label_1
_geom_torsion_atom_site_label_2
_geom_torsion_atom_site_label_3
_geom_torsion_atom_site_label_4
_geom_torsion
_geom_torsion_site_symmetry_4
O2 C1 C2 C3 133.8(4) .
O1 C1 C2 C3 -45.0(5) .
O2 C1 C2 C7 -47.1(6) .
O1 C1 C2 C7 134.1(4) .
C7 C2 C3 C4 3.4(7) .
C1 C2 C3 C4 -177.5(4) .
C2 C3 C4 C5 -3.3(7) .
C3 C4 C5 C6 0.1(7) .
C4 C5 C6 C7 3.0(7) .
C4 C5 C6 C8 -178.1(4) .
C5 C6 C7 C2 -2.9(6) .
C8 C6 C7 C2 178.3(4) .
C5 C6 C7 C9 -178.9(4) .
C8 C6 C7 C9 2.2(6) .
C3 C2 C7 C6 -0.3(6) .
C1 C2 C7 C6 -179.4(4) .
C3 C2 C7 C9 175.9(4) .
C1 C2 C7 C9 -3.2(6) .
C5 C6 C8 O4 131.5(4) .
C7 C6 C8 O4 -49.6(5) .
C5 C6 C8 O3 -48.7(5) .
C7 C6 C8 O3 130.2(4) .
C6 C7 C9 C10 -81.5(5) .
C2 C7 C9 C10 102.6(5) .
C6 C7 C9 C14 103.5(4) .
C2 C7 C9 C14 -72.4(5) .
C14 C9 C10 C11 -0.8(5) .
C7 C9 C10 C11 -175.8(4) .
C14 C9 C10 C16 178.3(3) .
C7 C9 C10 C16 3.3(6) .
C9 C10 C11 C12 2.0(6) .
C16 C10 C11 C12 -177.1(4) .
C10 C11 C12 C13 -1.4(7) .
C11 C12 C13 C14 -0.5(7) .
C12 C13 C14 C9 1.8(6) .
C12 C13 C14 C15 -178.5(4) .
C10 C9 C14 C13 -1.1(6) .
C7 C9 C14 C13 174.3(4) .
C10 C9 C14 C15 179.2(3) .
C7 C9 C14 C15 -5.5(5) .
C13 C14 C15 O5 121.2(4) .
C9 C14 C15 O5 -59.1(5) .
C13 C14 C15 O6 -58.8(5) .
C9 C14 C15 O6 120.9(4) .
C9 C10 C16 O8 -3.2(6) .
C11 C10 C16 O8 175.9(4) .
C9 C10 C16 O7 176.0(4) .
C11 C10 C16 O7 -4.9(5) .
C9 C10 C16 Zn2 103(2) 4
C11 C10 C16 Zn2 -78(2) 4
N1 C17 C18 C19 -2.0(10) .
C17 C18 C19 C20 2.0(10) .
C17 C18 C19 N2 176.6(6) .
C17 C18 C19 C22' -152.8(14) .
C18 C19 C20 C21 -0.3(9) .
N2 C19 C20 C21 -174.0(6) .
C22' C19 C20 C21 163.2(9) .
C19 C20 C21 N1 -1.7(8) .
C18 C19 C22' N2' -47(2) .
C20 C19 C22' N2' 155.3(13) .
N2 C19 C22' N2' 7.6(9) .
C18 C19 C22' O9 126.5(19) .
C20 C19 C22' O9 -31(2) .
N2 C19 C22' O9 -179(3) .
N3 C23 C24 C25 -0.1(11) .
C23 C24 C25 C26 -2.5(12) .
C23 C24 C25 C22 169.4(7) .
C23 C24 C25 N2' -151.9(14) .
O9 C22 C25 C24 -29.2(11) .
N2 C22 C25 C24 152.4(7) .
O9 C22 C25 C26 141.8(9) .
N2 C22 C25 C26 -36.6(11) .
O9 C22 C25 N2' -175.2(14) .
N2 C22 C25 N2' 6.4(9) .
C24 C25 C26 C27 2.9(11) .
C22 C25 C26 C27 -167.7(7) .
N2' C25 C26 C27 165.0(8) .
C25 C26 C27 N3 -0.6(10) .
C20 C21 N1 C17 1.8(7) .
C20 C21 N1 Zn1 179.5(4) .
C18 C17 N1 C21 0.1(8) .
C18 C17 N1 Zn1 -177.7(5) .
O9 C22 N2 C19 5.1(11) .
C25 C22 N2 C19 -176.4(5) .
C18 C19 N2 C22 142.3(7) .
C20 C19 N2 C22 -43.7(10) .
C22' C19 N2 C22 -2.0(13) .
O9 C22' N2' C25 8(2) .
C19 C22' N2' C25 -178.1(9) .
C24 C25 N2' C22' -61(2) .
C26 C25 N2' C22' 145.8(13) .
C22 C25 N2' C22' -1.7(11) .
C26 C27 N3 C23 -2.0(8) .
C26 C27 N3 Zn2 169.3(5) 2_655
C24 C23 N3 C27 2.4(9) .
C24 C23 N3 Zn2 -169.2(5) 2_655
O10 C30' N4 C28' -175.5(10) .
O10 C30' N4 C29 -167.0(16) .
O10 C30' N4 C28 6(2) .
O10 C30' N4 C29' -8.2(13) .
O10 C30' N4 C30 5(2) .
O10 C30 N4 C28' -9(12) .
O10 C30 N4 C29 1(4) .
O10 C30 N4 C28 174(4) .
O10 C30 N4 C30' -6(3) .
O10 C30 N4 C29' 158(5) .
O11 C31 N5 C33 160.9(13) .
O11 C31 N5 C32 -12.7(18) .
O2 C1 O1 Zn1 6.1(6) .
C2 C1 O1 Zn1 -175.2(3) .
O4 C8 O3 Zn1 13.1(5) 6_566
C6 C8 O3 Zn1 -166.8(2) 6_566
O3 C8 O4 Zn2 131.7(3) .
C6 C8 O4 Zn2 -48.5(5) .
O6 C15 O5 Zn2 147.4(3) .
C14 C15 O5 Zn2 -32.6(5) .
O5 C15 O6 Zn1 4.4(5) 7
C14 C15 O6 Zn1 -175.6(2) 7
O8 C16 O7 Zn2 7.2(4) 4
C10 C16 O7 Zn2 -171.9(3) 4
O7 C16 O8 Zn2 -7.0(4) 4
C10 C16 O8 Zn2 172.1(3) 4
N2 C22 O9 C22' -1.1(16) .
C25 C22 O9 C22' -179(2) .
N2' C22' O9 C22 -5.0(12) .
C19 C22' O9 C22 -177(3) .
N4 C30 O10 C30' 6(2) .
N4 C30' O10 C30 -6(2) .
C1 O1 Zn1 O3 -80.1(3) 6_565
C1 O1 Zn1 O6 173.8(3) 7
C1 O1 Zn1 N1 54.7(4) .
C21 N1 Zn1 O1 166.4(3) .
C17 N1 Zn1 O1 -15.9(4) .
C21 N1 Zn1 O3 -60.1(4) 6_565
C17 N1 Zn1 O3 117.6(4) 6_565
C21 N1 Zn1 O6 56.9(4) 7
C17 N1 Zn1 O6 -125.4(4) 7
C8 O4 Zn2 N3 150.6(3) 2_655
C8 O4 Zn2 O7 -31.7(3) 4_545
C8 O4 Zn2 O5 57.9(3) .
C8 O4 Zn2 O1W -124.3(3) .
C8 O4 Zn2 O8 -51.4(6) 4_545
C8 O4 Zn2 C16 -33.4(4) 4_545
C15 O5 Zn2 O4 64.2(3) .
C15 O5 Zn2 N3 -40.7(3) 2_655
C15 O5 Zn2 O7 167.2(3) 4_545
C15 O5 Zn2 O1W -97.4(9) .
C15 O5 Zn2 O8 -131.6(3) 4_545
C15 O5 Zn2 C16 -161.8(3) 4_545
